data_4109372
loop_
_publ_author_name
'Montse Casas-Cabanas'
'Jes\'us Canales-V\'azquez'
'Juan Rodr\'iguez-Carvajal'
'M. Rosa Palac\'in'

_publ_section_title
;
 Deciphering the Structural Transformations during Nickel Oxyhydroxide
 Electrode Operation
;
_journal_name_full 'Journal of the American Chemical Society'
_journal_page_first 5840
_journal_page_last 5842
_journal_paper_doi 10.1021/ja068433a
_journal_volume 129
_journal_year 2007
_chemical_formula_sum 'Co0.012 H2 Ni0.988 O2'
_chemical_name_systematic ' ?'
_space_group_IT_number 12
_symmetry_cell_setting monoclinic
_symmetry_space_group_name_Hall '-C 2y'
_symmetry_space_group_name_H-M 'C 1 2/m 1'
_cell_angle_alpha 90.00000
_cell_angle_beta 88.82(3)
_cell_angle_gamma 90.00000
_cell_formula_units_Z 4
_cell_length_a 4.8834(12)
_cell_length_b 2.9197(19)
_cell_length_c 9.243(4)
_cell_volume 131.76(11)
_computing_structure_refinement FULLPROF
_diffrn_radiation_probe neutron
_diffrn_radiation_type 'Constant Wavelength Neutron Diffraction'
_diffrn_radiation_wavelength 1.22440
_diffrn_source 'nuclear reactor'
_pd_meas_2theta_range_inc 0.050000
_pd_meas_2theta_range_max 122.90000
_pd_meas_2theta_range_min 5.95000
_pd_meas_number_of_points 2340
_pd_proc_2theta_range_inc 0.050000
_pd_proc_2theta_range_max 123.1001
_pd_proc_2theta_range_min 6.1501
_pd_proc_ls_prof_R_factor 1.2190
_pd_proc_ls_prof_wR_expected 1.0556
_pd_proc_ls_prof_wR_factor 1.4802
_pd_proc_wavelength 1.224400
_refine_ls_number_parameters 36
_refine_ls_number_reflns 278
_refine_ls_number_restraints 0
_refine_ls_R_I_factor 2.6830
_cod_data_source_file ja068433asi20061205_094315.cif
_cod_data_source_block NiOOH
_cod_original_cell_volume 131.76(10)
_cod_original_formula_sum 'Ni0.988 Co0.012 O2 H2'
_cod_database_code 4109372
_pd_proc_ls_prof_cr_factor 11.6944
_pd_proc_ls_prof_cwr_factor 11.9579
_pd_proc_ls_prof_cwr_expected 8.5278
_pd_proc_ls_prof_chi2 1.9662
_pd_proc_ls_prof_echi2 1.9662

loop_
_symmetry_equiv_pos_as_xyz
x,y,z
-x,y,-z
-x,-y,-z
x,-y,z
x+1/2,y+1/2,z
-x+1/2,y+1/2,-z
-x+1/2,-y+1/2,-z
x+1/2,-y+1/2,z

loop_
_atom_site_label
_atom_site_fract_x
_atom_site_fract_y
_atom_site_fract_z
_atom_site_U_iso_or_equiv
_atom_site_occupancy
_atom_site_adp_type
_atom_site_type_symbol
Ob 0.2395(16) 0.50000 0.3874(7) 0.0044(14) 1.00000 Uiso O
Ni 0.6209(11) 0.50000 0.2477(3) 0.0239(14) 0.98800 Uiso Ni
Co 0.6209(11) 0.50000 0.2477(3) 0.0239(14) 0.01200 Uiso Co
Oa 0.9249(18) 0.50000 0.1474(8) 0.0044(14) 1.00000 Uiso O
H1 0.283(4) 0.00000 0.525(2) 0.0044(14) 0.90(2) Uiso H
H2 0.45(2) 0.00000 -0.046(9) 0.0044(14) 0.16(2) Uiso H

loop_
_atom_type_symbol
_atom_type_scat_length_neutron
_atom_type_scat_source
O 0.58030 V.F._Sears_Neutron_News_3_26_(1992)
Ni 1.03000 V.F._Sears_Neutron_News_3_26_(1992)
Co 0.24900 V.F._Sears_Neutron_News_3_26_(1992)
H -0.37390 V.F._Sears_Neutron_News_3_26_(1992)
